data_4026423
loop_
_publ_author_name
'Xianlong Wang'
'Peter A. Beckmann'
'Clelia W. Mallory'
'Arnold L. Rheingold'
'Antonio G. DiPasquale'
'Patrick J. Carroll'
'Frank B. Mallory'

_publ_section_title
;
 Intramolecular and Intermolecular Contributions to the Barriers for
 Rotation of Methyl Groups in Crystalline Solids: Electronic Structure
 Calculations and Solid-State NMR Relaxation Measurements
;
_journal_name_full 'Journal of Organic Chemistry'
_journal_page_first 5170
_journal_page_last 5176
_journal_paper_doi 10.1021/jo2006818
_journal_volume 76
_journal_year 2011
_chemical_formula_sum 'C15 H12'
_chemical_formula_weight 192.25
_chemical_name_common 9-methylphenanthrene
_chemical_name_systematic
; 
 ? 
;
_space_group_IT_number 14
_symmetry_cell_setting monoclinic
_symmetry_space_group_name_Hall '-P 2yn'
_symmetry_space_group_name_H-M 'P 1 21/n 1'
_atom_sites_solution_hydrogens geom
_atom_sites_solution_primary direct
_atom_sites_solution_secondary difmap
_audit_creation_method SHELXL-97
_cell_angle_alpha 90.00
_cell_angle_beta 111.0760(10)
_cell_angle_gamma 90.00
_cell_formula_units_Z 8
_cell_length_a 19.4783(16)
_cell_length_b 5.5238(5)
_cell_length_c 20.4967(16)
_cell_measurement_reflns_used 312
_cell_measurement_temperature 213(2)
_cell_measurement_theta_max 22.47
_cell_measurement_theta_min 4.71
_cell_volume 2057.8(3)
_computing_cell_refinement 'Bruker SAINT'
_computing_data_collection 'Bruker APEX2'
_computing_data_reduction 'Bruker SAINT'
_computing_molecular_graphics 'Bruker SHELXTL'
_computing_publication_material 'Bruker SHELXTL'
_computing_structure_refinement 'SHELXL-97 (Sheldrick, 1997)'
_computing_structure_solution 'SHELXS-97 (Sheldrick, 1990)'
_diffrn_ambient_temperature 213(2)
_diffrn_measured_fraction_theta_full 0.999
_diffrn_measured_fraction_theta_max 0.999
_diffrn_measurement_device_type 'Bruker diffractometer'
_diffrn_measurement_method 'phi and omega scans'
_diffrn_radiation_monochromator graphite
_diffrn_radiation_source 'fine-focus sealed tube'
_diffrn_radiation_type MoK\a
_diffrn_radiation_wavelength 0.71073
_diffrn_reflns_av_R_equivalents 0.0277
_diffrn_reflns_av_sigmaI/netI 0.0267
_diffrn_reflns_limit_h_max 20
_diffrn_reflns_limit_h_min -20
_diffrn_reflns_limit_k_max 5
_diffrn_reflns_limit_k_min -5
_diffrn_reflns_limit_l_max 21
_diffrn_reflns_limit_l_min -22
_diffrn_reflns_number 9216
_diffrn_reflns_theta_full 22.49
_diffrn_reflns_theta_max 22.49
_diffrn_reflns_theta_min 1.24
_exptl_absorpt_coefficient_mu 0.070
_exptl_absorpt_correction_T_max 0.9958
_exptl_absorpt_correction_T_min 0.9780
_exptl_absorpt_correction_type multi-scan
_exptl_absorpt_process_details SADABS
_exptl_crystal_colour colorless
_exptl_crystal_density_diffrn 1.241
_exptl_crystal_description plate
_exptl_crystal_F_000 816
_exptl_crystal_size_max 0.32
_exptl_crystal_size_mid 0.31
_exptl_crystal_size_min 0.06
_refine_diff_density_max 0.156
_refine_diff_density_min -0.205
_refine_diff_density_rms 0.032
_refine_ls_extinction_method none
_refine_ls_goodness_of_fit_ref 1.340
_refine_ls_hydrogen_treatment mixed
_refine_ls_matrix_type full
_refine_ls_number_parameters 295
_refine_ls_number_reflns 2667
_refine_ls_number_restraints 0
_refine_ls_restrained_S_all 1.340
_refine_ls_R_factor_all 0.0722
_refine_ls_R_factor_gt 0.0667
_refine_ls_shift/su_max 0.025
_refine_ls_shift/su_mean 0.005
_refine_ls_structure_factor_coef Fsqd
_refine_ls_weighting_details 'calc w=1/[\s^2^(Fo^2^)+(0.0300P)^2^+1.4000P] where P=(Fo^2^+2Fc^2^)/3'
_refine_ls_weighting_scheme calc
_refine_ls_wR_factor_gt 0.1350
_refine_ls_wR_factor_ref 0.1375
_reflns_number_gt 2494
_reflns_number_total 2667
_reflns_threshold_expression >2sigma(I)
_cod_data_source_file jo2006818_si_001.cif
_cod_data_source_block beck11
_cod_database_code 4026423

loop_
_symmetry_equiv_pos_as_xyz
'x, y, z'
'-x+1/2, y+1/2, -z+1/2'
'-x, -y, -z'
'x-1/2, -y-1/2, z-1/2'

loop_
_atom_site_label
_atom_site_type_symbol
_atom_site_fract_x
_atom_site_fract_y
_atom_site_fract_z
_atom_site_U_iso_or_equiv
_atom_site_adp_type
_atom_site_occupancy
_atom_site_symmetry_multiplicity
_atom_site_calc_flag
_atom_site_refinement_flags
C1 C 0.13260(18) 0.5397(6) 0.02829(16) 0.0521(9) Uani 1 1 d .
H1A H 0.1200 0.4155 -0.0053 0.063 Uiso 1 1 calc R
C1' C 0.86202(18) 0.9602(7) 0.10562(16) 0.0546(9) Uani 1 1 d .
H1'A H 0.8752 1.0768 0.0788 0.066 Uiso 1 1 calc R
C2 C 0.08075(18) 0.7059(7) 0.02846(17) 0.0562(9) Uani 1 1 d .
H2A H 0.0326 0.6952 -0.0045 0.067 Uiso 1 1 calc R
C2' C 0.91245(18) 0.7924(7) 0.14235(17) 0.0554(9) Uani 1 1 d .
H2'A H 0.9602 0.7943 0.1410 0.066 Uiso 1 1 calc R
C3 C 0.09964(18) 0.8897(6) 0.07738(18) 0.0541(9) Uani 1 1 d .
H3A H 0.0643 1.0064 0.0767 0.065 Uiso 1 1 calc R
C3' C 0.89347(18) 0.6196(7) 0.18162(17) 0.0540(9) Uani 1 1 d .
H3'A H 0.9283 0.5036 0.2067 0.065 Uiso 1 1 calc R
C4 C 0.16865(16) 0.9047(6) 0.12653(16) 0.0471(8) Uani 1 1 d .
H4A H 0.1800 1.0301 0.1598 0.057 Uiso 1 1 calc R
C4' C 0.82473(17) 0.6167(6) 0.18424(16) 0.0495(8) Uani 1 1 d .
H4'A H 0.8129 0.4989 0.2116 0.059 Uiso 1 1 calc R
C5 C 0.31905(17) 0.9083(6) 0.23511(16) 0.0460(8) Uani 1 1 d .
H5A H 0.2851 1.0261 0.2373 0.055 Uiso 1 1 calc R
C5' C 0.67332(17) 0.6218(6) 0.18688(15) 0.0475(8) Uani 1 1 d .
H5'A H 0.7067 0.5044 0.2133 0.057 Uiso 1 1 calc R
C6 C 0.38802(17) 0.9076(6) 0.28520(16) 0.0485(8) Uani 1 1 d .
H6A H 0.4010 1.0237 0.3211 0.058 Uiso 1 1 calc R
C6' C 0.60308(17) 0.6241(6) 0.18779(16) 0.0485(8) Uani 1 1 d .
H6'A H 0.5889 0.5099 0.2145 0.058 Uiso 1 1 calc R
C7 C 0.43864(17) 0.7356(6) 0.28290(16) 0.0499(9) Uani 1 1 d .
H7A H 0.4860 0.7339 0.3175 0.060 Uiso 1 1 calc R
C7' C 0.55339(17) 0.7957(6) 0.14905(16) 0.0518(9) Uani 1 1 d .
H7'A H 0.5053 0.7979 0.1495 0.062 Uiso 1 1 calc R
C8 C 0.41969(16) 0.5668(6) 0.23007(16) 0.0452(8) Uani 1 1 d .
H8A H 0.4547 0.4513 0.2289 0.054 Uiso 1 1 calc R
C8' C 0.57398(16) 0.9628(6) 0.11000(15) 0.0479(8) Uani 1 1 d .
H8'A H 0.5397 1.0787 0.0840 0.057 Uiso 1 1 calc R
C9 C 0.32913(17) 0.3848(5) 0.12243(15) 0.0420(8) Uani 1 1 d .
C9' C 0.66728(16) 1.1394(6) 0.06706(14) 0.0431(8) Uani 1 1 d .
C10 C 0.25956(18) 0.3821(6) 0.07630(16) 0.0479(8) Uani 1 1 d .
H10A H 0.2463 0.2627 0.0413 0.057 Uiso 1 1 calc R
C10' C 0.73663(18) 1.1341(6) 0.06808(15) 0.0500(9) Uani 1 1 d .
H10B H 0.7507 1.2500 0.0417 0.060 Uiso 1 1 calc R
C11 C 0.20478(16) 0.5520(5) 0.07788(15) 0.0408(7) Uani 1 1 d .
C11' C 0.79029(16) 0.9603(6) 0.10745(14) 0.0425(8) Uani 1 1 d .
C12 C 0.22320(15) 0.7353(5) 0.12828(14) 0.0378(7) Uani 1 1 d .
C12' C 0.77115(15) 0.7847(5) 0.14715(14) 0.0389(7) Uani 1 1 d .
C13 C 0.29737(15) 0.7392(5) 0.18069(14) 0.0379(7) Uani 1 1 d .
C13' C 0.69663(16) 0.7882(5) 0.14802(14) 0.0395(7) Uani 1 1 d .
C14 C 0.34898(15) 0.5630(5) 0.17764(14) 0.0359(7) Uani 1 1 d .
C14' C 0.64559(15) 0.9631(5) 0.10832(14) 0.0382(7) Uani 1 1 d .
C15 C 0.3852(2) 0.2087(7) 0.1167(2) 0.0546(9) Uani 1 1 d .
C15' C 0.6128(2) 1.3218(7) 0.02366(19) 0.0554(9) Uani 1 1 d .
H15F H 0.5694(18) 1.248(6) -0.0116(17) 0.060(10) Uiso 1 1 d .
H15C H 0.4295(18) 0.293(6) 0.1116(16) 0.068(11) Uiso 1 1 d .
H15B H 0.4106(17) 0.117(6) 0.1620(17) 0.060(10) Uiso 1 1 d .
H15E H 0.6370(19) 1.421(7) -0.0024(19) 0.084(12) Uiso 1 1 d .
H15D H 0.5889(18) 1.424(6) 0.0509(17) 0.069(11) Uiso 1 1 d .
H15A H 0.3655(17) 0.105(6) 0.0770(18) 0.065(11) Uiso 1 1 d .

loop_
_atom_site_aniso_label
_atom_site_aniso_U_11
_atom_site_aniso_U_22
_atom_site_aniso_U_33
_atom_site_aniso_U_23
_atom_site_aniso_U_13
_atom_site_aniso_U_12
C1 0.056(2) 0.050(2) 0.0455(18) 0.0058(17) 0.0123(17) -0.0065(18)
C1' 0.057(2) 0.061(2) 0.051(2) -0.0084(18) 0.0252(18) -0.0162(19)
C2 0.044(2) 0.059(2) 0.055(2) 0.0177(19) 0.0048(17) -0.0005(19)
C2' 0.043(2) 0.069(3) 0.058(2) -0.020(2) 0.0227(17) -0.0062(19)
C3 0.044(2) 0.051(2) 0.068(2) 0.0175(19) 0.0215(18) 0.0085(17)
C3' 0.047(2) 0.057(2) 0.058(2) -0.0071(19) 0.0192(17) 0.0075(17)
C4 0.047(2) 0.0418(19) 0.058(2) 0.0038(16) 0.0247(17) 0.0010(16)
C4' 0.050(2) 0.046(2) 0.0541(19) 0.0003(17) 0.0200(16) 0.0052(17)
C5 0.046(2) 0.0406(19) 0.0559(19) 0.0001(16) 0.0243(17) -0.0012(16)
C5' 0.049(2) 0.045(2) 0.0483(18) 0.0034(16) 0.0174(16) 0.0014(16)
C6 0.047(2) 0.048(2) 0.0520(19) -0.0019(16) 0.0191(17) -0.0081(17)
C6' 0.049(2) 0.051(2) 0.0484(18) 0.0058(17) 0.0211(16) -0.0036(17)
C7 0.0405(19) 0.054(2) 0.052(2) 0.0044(18) 0.0129(16) -0.0109(17)
C7' 0.0429(19) 0.063(2) 0.0531(19) 0.0038(18) 0.0217(16) -0.0028(18)
C8 0.0381(18) 0.046(2) 0.0567(19) 0.0133(17) 0.0228(16) 0.0045(15)
C8' 0.0442(19) 0.053(2) 0.0438(18) -0.0016(16) 0.0130(15) 0.0032(16)
C9 0.050(2) 0.0369(18) 0.0467(18) 0.0061(15) 0.0267(16) 0.0027(15)
C9' 0.0449(19) 0.046(2) 0.0355(16) -0.0055(15) 0.0108(14) -0.0062(16)
C10 0.063(2) 0.0391(19) 0.0462(18) -0.0041(16) 0.0245(17) -0.0022(17)
C10' 0.061(2) 0.048(2) 0.0424(18) 0.0007(16) 0.0203(16) -0.0117(18)
C11 0.0460(19) 0.0360(18) 0.0444(17) 0.0048(15) 0.0209(15) -0.0001(15)
C11' 0.0457(19) 0.0446(19) 0.0366(16) -0.0087(15) 0.0140(14) -0.0053(16)
C12 0.0412(18) 0.0328(17) 0.0449(17) 0.0075(15) 0.0221(15) 0.0002(14)
C12' 0.0397(18) 0.0399(18) 0.0375(16) -0.0105(15) 0.0142(14) -0.0076(15)
C13 0.0412(18) 0.0366(18) 0.0419(17) 0.0026(15) 0.0223(14) -0.0026(14)
C13' 0.0444(18) 0.0383(18) 0.0349(16) -0.0043(14) 0.0134(14) -0.0052(15)
C14 0.0378(17) 0.0318(17) 0.0439(16) 0.0094(14) 0.0217(14) 0.0010(14)
C14' 0.0403(17) 0.0380(18) 0.0341(15) -0.0037(14) 0.0107(14) -0.0023(14)
C15 0.062(2) 0.050(2) 0.061(2) 0.003(2) 0.034(2) 0.017(2)
C15' 0.058(2) 0.053(2) 0.046(2) 0.0103(19) 0.008(2) 0.004(2)

loop_
_atom_type_symbol
_atom_type_description
_atom_type_scat_dispersion_real
_atom_type_scat_dispersion_imag
_atom_type_scat_source
C C 0.0033 0.0016 'International Tables Vol C Tables 4.2.6.8 and 6.1.1.4'
H H 0.0000 0.0000 'International Tables Vol C Tables 4.2.6.8 and 6.1.1.4'

loop_
_geom_angle_atom_site_label_1
_geom_angle_atom_site_label_2
_geom_angle_atom_site_label_3
_geom_angle
C2 C1 C11 120.8(3)
C2' C1' C11' 120.6(3)
C1 C2 C3 119.5(3)
C1' C2' C3' 120.0(3)
C4 C3 C2 121.1(3)
C4' C3' C2' 120.3(3)
C3 C4 C12 120.9(3)
C3' C4' C12' 121.6(3)
C6 C5 C13 122.0(3)
C6' C5' C13' 122.1(3)
C5 C6 C7 119.8(3)
C5' C6' C7' 119.5(3)
C8 C7 C6 120.0(3)
C8' C7' C6' 120.3(3)
C7 C8 C14 121.5(3)
C7' C8' C14' 121.0(3)
C10 C9 C14 118.5(3)
C10 C9 C15 121.1(3)
C14 C9 C15 120.4(3)
C10' C9' C14' 118.6(3)
C10' C9' C15' 121.1(3)
C14' C9' C15' 120.3(3)
C9 C10 C11 123.2(3)
C9' C10' C11' 123.2(3)
C12 C11 C1 119.5(3)
C12 C11 C10 119.8(3)
C1 C11 C10 120.7(3)
C12' C11' C1' 119.2(3)
C12' C11' C10' 119.9(3)
C1' C11' C10' 120.9(3)
C11 C12 C4 118.2(3)
C11 C12 C13 118.6(3)
C4 C12 C13 123.3(3)
C4' C12' C11' 118.2(3)
C4' C12' C13' 123.6(3)
C11' C12' C13' 118.2(3)
C5 C13 C14 118.6(3)
C5 C13 C12 122.2(3)
C14 C13 C12 119.2(3)
C5' C13' C14' 118.2(3)
C5' C13' C12' 121.9(3)
C14' C13' C12' 119.9(3)
C8 C14 C13 118.1(3)
C8 C14 C9 121.4(3)
C13 C14 C9 120.6(3)
C8' C14' C13' 118.9(3)
C8' C14' C9' 121.0(3)
C13' C14' C9' 120.2(3)

loop_
_geom_bond_atom_site_label_1
_geom_bond_atom_site_label_2
_geom_bond_distance
C1 C2 1.366(4)
C1 C11 1.409(4)
C1' C2' 1.363(5)
C1' C11' 1.411(4)
C2 C3 1.381(5)
C2' C3' 1.382(5)
C3 C4 1.362(4)
C3' C4' 1.359(4)
C4 C12 1.407(4)
C4' C12' 1.399(4)
C5 C6 1.366(4)
C5 C13 1.399(4)
C5' C6' 1.375(4)
C5' C13' 1.395(4)
C6 C7 1.382(4)
C6' C7' 1.383(4)
C7 C8 1.375(4)
C7' C8' 1.373(4)
C8 C14 1.410(4)
C8' C14' 1.408(4)
C9 C10 1.345(4)
C9 C14 1.444(4)
C9 C15 1.499(4)
C9' C10' 1.344(4)
C9' C14' 1.449(4)
C9' C15' 1.502(5)
C10 C11 1.430(4)
C10' C11' 1.435(4)
C11 C12 1.398(4)
C11' C12' 1.400(4)
C12 C13 1.458(4)
C12' C13' 1.458(4)
C13 C14 1.416(4)
C13' C14' 1.415(4)
